data_4100011
loop_
_publ_author_name
'Cook, K. S.'
'Incarvito, C. D.'
'Hartwig, J.F.'
'Fan, Y.'
'Webster, C. E.'
'Hall, M. B.'

_publ_section_title
;
Rhodium-Boryl Complexes Involved in the Catalytic,
Terminal Functionalization of Alkanes
;
_journal_name_full 'Journal of the American Chemical Society'
_journal_paper_doi 10.1021/ja045090c
_journal_year 2005
_chemical_formula_sum 'C28 H54 B2 O4 P Rh'
_chemical_formula_weight 610.21
_space_group_IT_number 14
_symmetry_cell_setting monoclinic
_symmetry_space_group_name_Hall '-P 2ybc'
_symmetry_space_group_name_H-M 'P 1 21/c 1'
_cell_angle_alpha 90.00
_cell_angle_beta 116.33(3)
_cell_angle_gamma 90.00
_cell_formula_units_Z 8
_cell_length_a 18.496(4)
_cell_length_b 20.128(4)
_cell_length_c 19.179(4)
_cell_measurement_temperature 123(2)
_cell_volume 6399(2)
_cod_depositor_comments
;
The following automatic conversions were performed:
'_symmetry_cell_setting' value 'Monoclinic' changed to 'monoclinic'
according to '/home/saulius/struct/CIF-dictionaries/cif_core.dic'
dictionary named 'cif_core.dic' version 2.4.1 from 2010-06-29.

Automatic conversion script
Id: cif_fix_enum 1527 2010-12-29 10:47:43Z saulius 
;
_cod_original_sg_symbol_H-M 'P 21/c'
_cod_database_code 4100011

loop_
_symmetry_equiv_pos_as_xyz
'x, y, z'
'-x, y+1/2, -z+1/2'
'-x, -y, -z'
'x, -y-1/2, z-1/2'

loop_
_atom_site_label
_atom_site_type_symbol
_atom_site_fract_x
_atom_site_fract_y
_atom_site_fract_z
_atom_site_U_iso_or_equiv
_atom_site_adp_type
_atom_site_occupancy
_atom_site_symmetry_multiplicity
_atom_site_calc_flag
_atom_site_refinement_flags
_atom_site_disorder_assembly
_atom_site_disorder_group
Rh1 Rh 0.006708(4) 0.848122(4) 0.263670(4) 0.01937(2) Uani 1 1 d . . .
P1 P 0.119795(15) 0.862635(16) 0.249818(17) 0.02723(9) Uani 1 1 d . . .
B1 B -0.04436(7) 0.78923(6) 0.16721(7) 0.0222(4) Uani 1 1 d . A .
B2 B -0.05607(7) 0.91308(7) 0.17688(7) 0.0227(4) Uani 1 1 d . . .
O1 O -0.12509(4) 0.77160(4) 0.13261(4) 0.0293(2) Uani 1 1 d . A .
O2 O -0.00470(4) 0.75640(4) 0.13075(4) 0.0290(2) Uani 1 1 d . . .
O3 O -0.05108(4) 0.92824(4) 0.10826(4) 0.0322(3) Uani 1 1 d . . .
O4 O -0.11680(4) 0.95178(4) 0.18077(4) 0.0388(3) Uani 1 1 d . . .
C1 C -0.02878(6) 0.89221(6) 0.35519(6) 0.0287(4) Uani 1 1 d . . .
C2 C 0.04957(6) 0.86711(6) 0.39564(6) 0.0317(4) Uani 1 1 d . . .
C3 C 0.04671(6) 0.79638(6) 0.38383(6) 0.0307(4) Uani 1 1 d . . .
C4 C -0.03352(6) 0.77941(6) 0.33448(6) 0.0271(3) Uani 1 1 d . . .
C5 C -0.08064(6) 0.83841(6) 0.31462(6) 0.0282(4) Uani 1 1 d . . .
C6 C -0.05388(7) 0.96334(7) 0.35942(7) 0.0461(4) Uani 1 1 d . . .
H6A H -0.0651 0.9683 0.4045 0.069 Uiso 1 1 calc R . .
H6B H -0.1025 0.9740 0.3118 0.069 Uiso 1 1 calc R . .
H6C H -0.0102 0.9936 0.3646 0.069 Uiso 1 1 calc R . .
C7 C 0.12133(8) 0.90547(7) 0.45362(7) 0.0519(5) Uani 1 1 d . . .
H7A H 0.1212 0.9044 0.5047 0.078 Uiso 1 1 calc R . .
H7B H 0.1181 0.9517 0.4363 0.078 Uiso 1 1 calc R . .
H7C H 0.1712 0.8853 0.4575 0.078 Uiso 1 1 calc R . .
C8 C 0.11373(8) 0.74821(7) 0.42796(8) 0.0490(5) Uani 1 1 d . . .
H8A H 0.1128 0.7366 0.4772 0.073 Uiso 1 1 calc R . .
H8B H 0.1657 0.7687 0.4387 0.073 Uiso 1 1 calc R . .
H8C H 0.1064 0.7079 0.3968 0.073 Uiso 1 1 calc R . .
C9 C -0.06535(7) 0.71041(7) 0.31351(7) 0.0471(5) Uani 1 1 d . . .
H9A H -0.0781 0.6925 0.3543 0.071 Uiso 1 1 calc R . .
H9B H -0.0246 0.6824 0.3085 0.071 Uiso 1 1 calc R . .
H9C H -0.1143 0.7111 0.2639 0.071 Uiso 1 1 calc R . .
C10 C -0.17141(6) 0.84178(7) 0.26995(7) 0.0434(4) Uani 1 1 d . . .
H10A H -0.1955 0.8361 0.3059 0.065 Uiso 1 1 calc R . .
H10B H -0.1905 0.8064 0.2308 0.065 Uiso 1 1 calc R . .
H10C H -0.1872 0.8850 0.2441 0.065 Uiso 1 1 calc R . .
C11 C -0.136822(10) 0.720030(13) 0.075176(14) 0.0449(5) Uani 1 1 d D . .
C12 C -0.065614(17) 0.72686(7) 0.05792(3) 0.0324(6) Uani 0.65 1 d PD A 1
C13 C -0.13396(7) 0.654411(18) 0.11362(4) 0.0459(7) Uani 0.65 1 d PD A 1
H13A H -0.1041 0.6594 0.1702 0.069 Uiso 0.65 1 calc PR A 1
H13B H -0.1069 0.6215 0.0957 0.069 Uiso 0.65 1 calc PR A 1
H13C H -0.1890 0.6395 0.1001 0.069 Uiso 0.65 1 calc PR A 1
C14 C -0.22107(2) 0.72371(10) 0.01097(4) 0.0522(8) Uani 0.65 1 d PD A 1
H14A H -0.2548 0.6905 0.0199 0.078 Uiso 0.65 1 calc PR A 1
H14B H -0.2203 0.7149 -0.0390 0.078 Uiso 0.65 1 calc PR A 1
H14C H -0.2432 0.7681 0.0100 0.078 Uiso 0.65 1 calc PR A 1
C15 C -0.02925(11) 0.66469(9) 0.04292(11) 0.0537(8) Uani 0.65 1 d PD A 1
H15A H -0.0169 0.6333 0.0858 0.081 Uiso 0.65 1 calc PR A 1
H15B H 0.0204 0.6760 0.0392 0.081 Uiso 0.65 1 calc PR A 1
H15C H -0.0677 0.6443 -0.0059 0.081 Uiso 0.65 1 calc PR A 1
C16 C -0.08411(13) 0.77801(10) -0.00766(10) 0.0559(8) Uani 0.65 1 d PD A 1
H16A H -0.0375 0.7818 -0.0190 0.084 Uiso 0.65 1 calc PR A 1
H16B H -0.0952 0.8213 0.0088 0.084 Uiso 0.65 1 calc PR A 1
H16C H -0.1313 0.7634 -0.0545 0.084 Uiso 0.65 1 calc PR A 1
C12A C -0.054109(18) 0.70204(6) 0.08511(5) 0.0358(12) Uani 0.35 1 d PD A 2
C13A C -0.21263(2) 0.68304(3) 0.06034(8) 0.0577(16) Uani 0.35 1 d PD A 2
H13D H -0.2013 0.6504 0.1019 0.087 Uiso 0.35 1 calc PR A 2
H13E H -0.2325 0.6601 0.0102 0.087 Uiso 0.35 1 calc PR A 2
H13F H -0.2536 0.7144 0.0593 0.087 Uiso 0.35 1 calc PR A 2
C14A C -0.1691(3) 0.76742(3) 0.00780(3) 0.125(2) Uani 0.35 1 d PD A 2
H14D H -0.1501 0.8124 0.0264 0.187 Uiso 0.35 1 calc PR A 2
H14E H -0.2282 0.7666 -0.0165 0.187 Uiso 0.35 1 calc PR A 2
H14F H -0.1501 0.7542 -0.0304 0.187 Uiso 0.35 1 calc PR A 2
C15A C -0.0432(2) 0.64002(13) 0.13184(17) 0.0388(12) Uani 0.35 1 d PD A 2
H15D H -0.0611 0.6480 0.1722 0.058 Uiso 0.35 1 calc PR A 2
H15E H 0.0139 0.6274 0.1563 0.058 Uiso 0.35 1 calc PR A 2
H15F H -0.0752 0.6041 0.0976 0.058 Uiso 0.35 1 calc PR A 2
C16A C -0.03640(16) 0.6896(2) 0.01759(13) 0.0449(13) Uani 0.35 1 d PD A 2
H16D H -0.0434 0.7309 -0.0118 0.067 Uiso 0.35 1 calc PR A 2
H16E H -0.0735 0.6558 -0.0163 0.067 Uiso 0.35 1 calc PR A 2
H16F H 0.0193 0.6740 0.0364 0.067 Uiso 0.35 1 calc PR A 2
C17 C -0.10395(6) 0.98402(6) 0.06950(7) 0.0337(4) Uani 1 1 d . . .
C18 C -0.16203(7) 0.98457(7) 0.10698(7) 0.0412(4) Uani 1 1 d . . .
C19 C -0.14174(10) 0.97229(8) -0.01734(8) 0.0669(6) Uani 1 1 d . . .
H19A H -0.0997 0.9733 -0.0353 0.100 Uiso 1 1 calc R . .
H19B H -0.1815 1.0072 -0.0438 0.100 Uiso 1 1 calc R . .
H19C H -0.1684 0.9289 -0.0291 0.100 Uiso 1 1 calc R . .
C20 C -0.05108(8) 1.04501(7) 0.08821(10) 0.0706(7) Uani 1 1 d . . .
H20A H -0.0275 1.0538 0.1442 0.106 Uiso 1 1 calc R . .
H20B H -0.0836 1.0833 0.0598 0.106 Uiso 1 1 calc R . .
H20C H -0.0079 1.0376 0.0727 0.106 Uiso 1 1 calc R . .
C21 C -0.23630(8) 0.93824(8) 0.06278(9) 0.0729(6) Uani 1 1 d . . .
H21A H -0.2176 0.8945 0.0552 0.109 Uiso 1 1 calc R . .
H21B H -0.2712 0.9578 0.0121 0.109 Uiso 1 1 calc R . .
H21C H -0.2666 0.9334 0.0934 0.109 Uiso 1 1 calc R . .
C22 C -0.19049(10) 1.05087(8) 0.12010(9) 0.0830(6) Uani 1 1 d . . .
H22A H -0.1439 1.0800 0.1475 0.124 Uiso 1 1 calc R . .
H22B H -0.2198 1.0453 0.1516 0.124 Uiso 1 1 calc R . .
H22C H -0.2264 1.0707 0.0699 0.124 Uiso 1 1 calc R . .
C23 C 0.11811(6) 0.86984(7) 0.15386(7) 0.0387(4) Uani 1 1 d . . .
H23A H 0.0874 0.8317 0.1219 0.046 Uiso 1 1 calc R . .
H23B H 0.0879 0.9106 0.1287 0.046 Uiso 1 1 calc R . .
C24 C 0.19890(6) 0.87230(7) 0.15128(8) 0.0504(5) Uani 1 1 d . . .
H24A H 0.1901 0.8765 0.0972 0.076 Uiso 1 1 calc R . .
H24B H 0.2289 0.8314 0.1737 0.076 Uiso 1 1 calc R . .
H24C H 0.2299 0.9106 0.1813 0.076 Uiso 1 1 calc R . .
C25 C 0.17843(7) 0.93584(6) 0.30198(8) 0.0420(4) Uani 1 1 d . . .
H25A H 0.1958 0.9298 0.3584 0.050 Uiso 1 1 calc R . .
H25B H 0.2276 0.9387 0.2939 0.050 Uiso 1 1 calc R . .
C26 C 0.13250(7) 1.00061(7) 0.27650(9) 0.0561(5) Uani 1 1 d . . .
H26A H 0.1672 1.0374 0.3063 0.084 Uiso 1 1 calc R . .
H26B H 0.0845 0.9988 0.2857 0.084 Uiso 1 1 calc R . .
H26C H 0.1161 1.0076 0.2209 0.084 Uiso 1 1 calc R . .
C27 C 0.19630(6) 0.79904(7) 0.29935(7) 0.0395(4) Uani 1 1 d . . .
H27A H 0.2457 0.8103 0.2940 0.047 Uiso 1 1 calc R . .
H27B H 0.2101 0.7997 0.3555 0.047 Uiso 1 1 calc R . .
C28 C 0.16971(8) 0.72893(7) 0.26803(9) 0.0551(5) Uani 1 1 d . . .
H28A H 0.2133 0.6975 0.2969 0.083 Uiso 1 1 calc R . .
H28B H 0.1572 0.7275 0.2128 0.083 Uiso 1 1 calc R . .
H28C H 0.1216 0.7168 0.2743 0.083 Uiso 1 1 calc R . .
Rh1' Rh -0.583449(4) 0.937703(4) -0.312143(5) 0.02024(3) Uani 1 1 d . B .
P1' P -0.522583(17) 1.032071(15) -0.254239(17) 0.02714(9) Uani 1 1 d . . .
B1' B -0.55080(7) 0.89343(6) -0.20731(7) 0.0224(4) Uani 1 1 d . . .
B2' B -0.47659(7) 0.89349(6) -0.28996(7) 0.0241(4) Uani 1 1 d . . .
O1' O -0.47527(5) 0.88754(5) -0.14234(5) 0.0269(3) Uani 0.8484(9) 1 d P B 1
O2' O -0.60749(5) 0.86104(5) -0.18764(5) 0.0272(3) Uani 0.8484(9) 1 d P B 1
O1B O -0.5300(4) 0.9199(3) -0.1475(4) 0.063(3) Uani 0.1516(9) 1 d P B 2
O2B O -0.5419(4) 0.8223(3) -0.2049(3) 0.054(2) Uani 0.1516(9) 1 d P B 2
O3' O -0.40163(4) 0.92086(4) -0.25860(5) 0.0373(3) Uani 1 1 d . B .
O4' O -0.47397(5) 0.82811(4) -0.30976(5) 0.0436(3) Uani 1 1 d . B .
C1' C -0.71999(6) 0.91579(6) -0.36477(6) 0.0315(4) Uani 1 1 d . . .
C2' C -0.71137(6) 0.97459(6) -0.39905(6) 0.0266(4) Uani 1 1 d . B .
C3' C -0.66712(6) 0.96192(6) -0.44190(6) 0.0295(4) Uani 1 1 d . . .
C4' C -0.64738(7) 0.89261(7) -0.43315(7) 0.0386(4) Uani 1 1 d . B .
C5' C -0.67842(7) 0.86547(6) -0.38385(7) 0.0399(4) Uani 1 1 d . B .
C6' C -0.77171(7) 0.90856(8) -0.32293(7) 0.0555(5) Uani 1 1 d . B .
H6'A H -0.8275 0.8994 -0.3607 0.083 Uiso 1 1 calc R . .
H6'B H -0.7698 0.9498 -0.2950 0.083 Uiso 1 1 calc R . .
H6'C H -0.7515 0.8717 -0.2858 0.083 Uiso 1 1 calc R . .
C7' C -0.75347(7) 1.03944(7) -0.40251(8) 0.0496(5) Uani 1 1 d . . .
H7'A H -0.8073 1.0388 -0.4467 0.074 Uiso 1 1 calc R B .
H7'B H -0.7220 1.0761 -0.4090 0.074 Uiso 1 1 calc R . .
H7'C H -0.7585 1.0457 -0.3542 0.074 Uiso 1 1 calc R . .
C8' C -0.65354(8) 1.00832(8) -0.49628(7) 0.0553(5) Uani 1 1 d . B .
H8'A H -0.7007 1.0075 -0.5473 0.083 Uiso 1 1 calc R . .
H8'B H -0.6056 0.9942 -0.5018 0.083 Uiso 1 1 calc R . .
H8'C H -0.6454 1.0535 -0.4752 0.083 Uiso 1 1 calc R . .
C9' C -0.61046(9) 0.85451(8) -0.47647(8) 0.0693(6) Uani 1 1 d . . .
H9'A H -0.6528 0.8411 -0.5274 0.104 Uiso 1 1 calc R B .
H9'B H -0.5834 0.8149 -0.4466 0.104 Uiso 1 1 calc R . .
H9'C H -0.5711 0.8826 -0.4837 0.104 Uiso 1 1 calc R . .
C10' C -0.67960(9) 0.79132(7) -0.36533(9) 0.0615(6) Uani 1 1 d . . .
H10D H -0.7277 0.7705 -0.4060 0.092 Uiso 1 1 calc R B .
H10E H -0.6807 0.7865 -0.3149 0.092 Uiso 1 1 calc R . .
H10F H -0.6312 0.7697 -0.3633 0.092 Uiso 1 1 calc R . .
C11' C -0.48515(8) 0.85876(7) -0.07790(7) 0.0453(5) Uani 1 1 d . . .
C12' C -0.56369(8) 0.82110(7) -0.11774(7) 0.0469(5) Uani 1 1 d . B .
C13' C -0.41132(8) 0.81401(9) -0.03211(8) 0.0682(6) Uani 1 1 d . B .
H13D H -0.4105 0.7774 -0.0655 0.102 Uiso 1 1 calc R . .
H13E H -0.4148 0.7959 0.0137 0.102 Uiso 1 1 calc R . .
H13F H -0.3618 0.8403 -0.0155 0.102 Uiso 1 1 calc R . .
C14' C -0.48365(10) 0.91234(8) -0.02429(8) 0.0673(6) Uani 1 1 d . B .
H14D H -0.5301 0.9417 -0.0511 0.101 Uiso 1 1 calc R . .
H14E H -0.4337 0.9380 -0.0077 0.101 Uiso 1 1 calc R . .
H14F H -0.4861 0.8927 0.0214 0.101 Uiso 1 1 calc R . .
C15' C -0.55961(10) 0.75173(7) -0.14331(9) 0.0659(7) Uani 1 1 d . . .
H15D H -0.5268 0.7509 -0.1718 0.099 Uiso 1 1 calc R B .
H15E H -0.6142 0.7360 -0.1773 0.099 Uiso 1 1 calc R . .
H15F H -0.5351 0.7228 -0.0976 0.099 Uiso 1 1 calc R . .
C16' C -0.61410(7) 0.81908(9) -0.07224(8) 0.0606(5) Uani 1 1 d . . .
H16D H -0.6633 0.7933 -0.1015 0.091 Uiso 1 1 calc R B .
H16E H -0.6285 0.8645 -0.0647 0.091 Uiso 1 1 calc R . .
H16F H -0.5826 0.7982 -0.0215 0.091 Uiso 1 1 calc R . .
C17' C -0.34681(7) 0.87578(7) -0.27003(8) 0.0432(4) Uani 1 1 d . . .
C18' C -0.38984(7) 0.81117(7) -0.28669(9) 0.0555(5) Uani 1 1 d . B .
C19' C -0.34807(9) 0.89970(8) -0.35054(8) 0.0693(6) Uani 1 1 d . B .
H19G H -0.3204 0.9425 -0.3428 0.104 Uiso 1 1 calc R . .
H19H H -0.4041 0.9045 -0.3901 0.104 Uiso 1 1 calc R . .
H19I H -0.3205 0.8667 -0.3678 0.104 Uiso 1 1 calc R . .
C20' C -0.26527(8) 0.88430(10) -0.20995(11) 0.0904(8) Uani 1 1 d . B .
H20G H -0.2622 0.8700 -0.1598 0.136 Uiso 1 1 calc R . .
H20H H -0.2500 0.9312 -0.2068 0.136 Uiso 1 1 calc R . .
H20I H -0.2284 0.8575 -0.2224 0.136 Uiso 1 1 calc R . .
C21' C -0.38513(9) 0.76304(7) -0.34025(8) 0.0595(6) Uani 1 1 d . . .
H21G H -0.4018 0.7838 -0.3913 0.089 Uiso 1 1 calc R B .
H21H H -0.4209 0.7256 -0.3451 0.089 Uiso 1 1 calc R . .
H21I H -0.3295 0.7470 -0.3207 0.089 Uiso 1 1 calc R . .
C22' C -0.36164(9) 0.77353(8) -0.20446(8) 0.0651(6) Uani 1 1 d . . .
H22G H -0.3051 0.7599 -0.1849 0.098 Uiso 1 1 calc R B .
H22H H -0.3954 0.7342 -0.2116 0.098 Uiso 1 1 calc R . .
H22I H -0.3672 0.8036 -0.1670 0.098 Uiso 1 1 calc R . .
C23' C -0.42922(7) 1.03180(6) -0.16253(7) 0.0352(4) Uani 1 1 d . . .
H23C H -0.4407 1.0095 -0.1225 0.042 Uiso 1 1 calc R . .
H23D H -0.3889 1.0043 -0.1702 0.042 Uiso 1 1 calc R . .
C24' C -0.39086(7) 1.09867(6) -0.13028(7) 0.0418(4) Uani 1 1 d . . .
H24D H -0.3421 1.0920 -0.0814 0.063 Uiso 1 1 calc R . .
H24E H -0.4291 1.1263 -0.1206 0.063 Uiso 1 1 calc R . .
H24F H -0.3766 1.1209 -0.1680 0.063 Uiso 1 1 calc R . .
C25' C -0.58834(7) 1.08633(6) -0.23020(7) 0.0418(5) Uani 1 1 d . . .
H25C H -0.5562 1.1246 -0.1997 0.050 Uiso 1 1 calc R . .
H25D H -0.6314 1.1040 -0.2792 0.050 Uiso 1 1 calc R . .
C26' C -0.62737(7) 1.05285(7) -0.18450(7) 0.0484(5) Uani 1 1 d . . .
H26D H -0.6611 1.0850 -0.1741 0.073 Uiso 1 1 calc R . .
H26E H -0.5853 1.0362 -0.1351 0.073 Uiso 1 1 calc R . .
H26F H -0.6608 1.0157 -0.2148 0.073 Uiso 1 1 calc R . .
C27' C -0.50116(8) 1.09029(6) -0.31612(7) 0.0438(5) Uani 1 1 d . . .
H27C H -0.5524 1.1014 -0.3618 0.053 Uiso 1 1 calc R . .
H27D H -0.4794 1.1319 -0.2866 0.053 Uiso 1 1 calc R . .
C28' C -0.44152(8) 1.06412(7) -0.34467(8) 0.0557(5) Uani 1 1 d . . .
H28D H -0.4333 1.0978 -0.3774 0.084 Uiso 1 1 calc R . .
H28E H -0.4631 1.0235 -0.3750 0.084 Uiso 1 1 calc R . .
H28F H -0.3899 1.0543 -0.2999 0.084 Uiso 1 1 calc R . .

loop_
_atom_site_aniso_label
_atom_site_aniso_U_11
_atom_site_aniso_U_22
_atom_site_aniso_U_33
_atom_site_aniso_U_23
_atom_site_aniso_U_13
_atom_site_aniso_U_12
Rh1 0.01624(3) 0.02164(4) 0.01916(3) -0.00238(3) 0.00688(2) -0.00027(3)
P1 0.01867(11) 0.02960(17) 0.03506(13) -0.00432(13) 0.01339(9) -0.00061(11)
B1 0.0239(5) 0.0226(7) 0.0178(5) 0.0025(5) 0.0074(4) -0.0001(5)
B2 0.0208(5) 0.0219(7) 0.0239(5) -0.0029(5) 0.0085(4) -0.0025(5)
O1 0.0241(3) 0.0360(5) 0.0264(3) -0.0110(3) 0.0099(2) -0.0049(3)
O2 0.0281(3) 0.0305(4) 0.0290(3) -0.0126(3) 0.0132(2) -0.0048(3)
O3 0.0341(3) 0.0331(5) 0.0350(3) 0.0112(3) 0.0204(3) 0.0099(3)
O4 0.0367(3) 0.0504(5) 0.0327(4) 0.0133(4) 0.0186(3) 0.0258(4)
C1 0.0311(5) 0.0398(7) 0.0170(4) -0.0078(5) 0.0121(3) 0.0007(5)
C2 0.0319(5) 0.0404(7) 0.0199(5) -0.0031(5) 0.0089(4) -0.0040(5)
C3 0.0334(5) 0.0385(7) 0.0191(5) 0.0033(5) 0.0107(4) 0.0019(5)
C4 0.0338(5) 0.0323(6) 0.0184(4) -0.0036(4) 0.0145(3) -0.0076(5)
C5 0.0245(4) 0.0432(7) 0.0197(4) -0.0014(5) 0.0124(3) -0.0033(5)
C6 0.0597(6) 0.0451(8) 0.0428(6) -0.0095(6) 0.0312(4) 0.0065(6)
C7 0.0456(7) 0.0666(10) 0.0300(6) -0.0162(7) 0.0046(5) -0.0247(7)
C8 0.0450(6) 0.0544(9) 0.0433(7) 0.0203(6) 0.0156(5) 0.0111(6)
C9 0.0595(6) 0.0469(8) 0.0404(6) 0.0019(6) 0.0271(5) -0.0159(6)
C10 0.0265(5) 0.0747(10) 0.0360(5) -0.0023(6) 0.0201(4) -0.0009(6)
C11 0.0387(6) 0.0533(8) 0.0364(6) -0.0248(6) 0.0109(5) -0.0130(6)
C12 0.0399(8) 0.0282(10) 0.0281(8) -0.0143(7) 0.0142(6) -0.0026(8)
C13 0.0569(10) 0.0390(12) 0.0389(10) -0.0166(9) 0.0186(8) -0.0190(9)
C14 0.0318(9) 0.0527(13) 0.0492(12) -0.0243(10) -0.0029(9) -0.0131(10)
C15 0.0572(10) 0.0578(14) 0.0541(10) -0.0288(10) 0.0319(7) -0.0063(10)
C16 0.0869(13) 0.0603(14) 0.0187(8) 0.0009(9) 0.0217(8) -0.0197(12)
C12A 0.0364(15) 0.033(2) 0.0330(16) -0.0023(15) 0.0113(12) 0.0011(15)
C13A 0.052(2) 0.052(3) 0.060(2) -0.003(2) 0.0177(17) -0.006(2)
C14A 0.122(3) 0.119(4) 0.143(3) -0.085(2) 0.068(2) 0.025(3)
C15A 0.0410(16) 0.035(2) 0.0389(17) -0.0043(16) 0.0164(13) -0.0022(15)
C16A 0.0513(17) 0.052(2) 0.0382(16) -0.0109(18) 0.0256(13) -0.0037(18)
C17 0.0324(5) 0.0300(7) 0.0382(6) 0.0106(5) 0.0152(4) 0.0033(5)
C18 0.0365(5) 0.0481(8) 0.0401(6) 0.0196(6) 0.0181(4) 0.0192(5)
C19 0.0892(9) 0.0665(10) 0.0419(7) 0.0176(7) 0.0260(6) 0.0264(8)
C20 0.0564(7) 0.0355(8) 0.1195(12) 0.0169(8) 0.0387(7) -0.0005(7)
C21 0.0320(7) 0.0869(12) 0.0821(10) 0.0395(9) 0.0092(7) -0.0008(7)
C22 0.1063(9) 0.0855(11) 0.0689(8) 0.0270(8) 0.0495(6) 0.0655(8)
C23 0.0320(5) 0.0482(8) 0.0449(6) 0.0030(6) 0.0254(4) 0.0002(5)
C24 0.0452(5) 0.0543(9) 0.0735(7) 0.0099(7) 0.0460(4) 0.0041(6)
C25 0.0286(5) 0.0407(8) 0.0618(7) -0.0171(6) 0.0247(4) -0.0124(5)
C26 0.0417(6) 0.0343(8) 0.0972(9) -0.0221(7) 0.0354(6) -0.0143(6)
C27 0.0221(5) 0.0478(8) 0.0463(6) -0.0001(6) 0.0132(4) 0.0061(5)
C28 0.0430(6) 0.0446(8) 0.0640(9) -0.0041(7) 0.0114(6) 0.0199(6)
Rh1' 0.01983(3) 0.01598(4) 0.02085(4) 0.00145(3) 0.00534(3) 0.00006(3)
P1' 0.02886(12) 0.01680(15) 0.03126(14) -0.00087(12) 0.00926(10) -0.00096(12)
B1' 0.0191(5) 0.0187(6) 0.0273(6) 0.0019(5) 0.0084(4) -0.0028(5)
B2' 0.0234(5) 0.0208(7) 0.0239(5) 0.0041(5) 0.0067(4) 0.0028(5)
O1' 0.0260(4) 0.0307(5) 0.0223(4) 0.0083(4) 0.0092(3) -0.0025(4)
O2' 0.0252(4) 0.0318(5) 0.0203(4) 0.0085(4) 0.0062(3) -0.0032(4)
O1B 0.085(4) 0.044(4) 0.049(3) -0.014(3) 0.019(3) 0.018(3)
O2B 0.085(3) 0.044(4) 0.048(3) -0.001(3) 0.043(2) -0.003(3)
O3' 0.0255(3) 0.0384(5) 0.0517(4) -0.0092(4) 0.0205(3) 0.0009(3)
O4' 0.0356(4) 0.0319(5) 0.0566(5) -0.0105(4) 0.0144(3) 0.0057(4)
C1' 0.0253(5) 0.0401(7) 0.0215(5) 0.0055(5) 0.0035(4) -0.0074(5)
C2' 0.0194(4) 0.0315(6) 0.0223(5) 0.0024(5) 0.0032(4) 0.0052(5)
C3' 0.0270(5) 0.0360(7) 0.0194(5) 0.0039(5) 0.0048(4) -0.0038(5)
C4' 0.0262(5) 0.0455(7) 0.0315(6) -0.0205(5) 0.0015(4) 0.0040(5)
C5' 0.0315(6) 0.0316(7) 0.0292(6) 0.0057(6) -0.0113(5) -0.0130(5)
C6' 0.0339(6) 0.0870(11) 0.0398(7) 0.0122(7) 0.0109(5) -0.0196(7)
C7' 0.0356(6) 0.0496(8) 0.0463(7) -0.0040(7) 0.0025(6) 0.0121(6)
C8' 0.0507(7) 0.0712(10) 0.0330(7) 0.0110(7) 0.0085(5) -0.0183(7)
C9' 0.0604(8) 0.0967(12) 0.0441(7) -0.0391(7) 0.0170(6) 0.0063(8)
C10' 0.0652(9) 0.0380(8) 0.0428(8) 0.0012(7) -0.0110(7) -0.0151(7)
C11' 0.0585(7) 0.0445(8) 0.0272(6) 0.0083(6) 0.0138(5) -0.0086(6)
C12' 0.0506(7) 0.0470(8) 0.0314(6) 0.0131(6) 0.0077(5) -0.0063(6)
C13' 0.0472(7) 0.1026(12) 0.0512(7) 0.0359(8) 0.0187(5) 0.0097(8)
C14' 0.0872(9) 0.0784(11) 0.0298(7) -0.0154(7) 0.0201(6) -0.0350(8)
C15' 0.0968(11) 0.0352(8) 0.0466(8) 0.0071(7) 0.0145(7) -0.0042(8)
C16' 0.0457(6) 0.0891(12) 0.0475(7) 0.0151(8) 0.0211(5) -0.0083(8)
C17' 0.0290(5) 0.0421(8) 0.0640(7) -0.0155(6) 0.0254(4) 0.0000(5)
C18' 0.0325(6) 0.0442(8) 0.0783(9) -0.0173(7) 0.0142(6) 0.0150(6)
C19' 0.0809(7) 0.0681(11) 0.0863(8) 0.0117(8) 0.0618(5) 0.0095(8)
C20' 0.0374(7) 0.1132(14) 0.1093(12) -0.0503(11) 0.0223(7) 0.0005(9)
C21' 0.0720(8) 0.0479(9) 0.0620(8) -0.0009(7) 0.0328(6) 0.0177(7)
C22' 0.0782(8) 0.0633(10) 0.0654(8) 0.0219(7) 0.0423(6) 0.0317(7)
C23' 0.0294(5) 0.0295(7) 0.0388(6) -0.0096(5) 0.0080(4) -0.0051(5)
C24' 0.0382(6) 0.0363(7) 0.0512(7) -0.0182(6) 0.0200(5) -0.0136(5)
C25' 0.0370(6) 0.0294(7) 0.0460(7) -0.0083(6) 0.0066(5) 0.0054(5)
C26' 0.0463(6) 0.0550(9) 0.0421(6) -0.0117(6) 0.0181(5) 0.0183(6)
C27' 0.0547(7) 0.0224(7) 0.0518(7) 0.0013(6) 0.0213(5) -0.0086(6)
C28' 0.0708(7) 0.0410(8) 0.0724(7) 0.0157(6) 0.0473(5) -0.0052(6)
